data_7126016
loop_
_publ_author_name
'Borilovic, Ivana'
'Alonso, Pablo J.'
'Roubeau, Olivier'
'Arom\'i, Guillem'

_publ_section_title
;
 A bis-vanadyl coordination complex as a 2-qubit quantum gate.
;
_journal_issue 21
_journal_name_full 'Chemical communications (Cambridge, England)'
_journal_page_first 3139
_journal_page_last 3142
_journal_paper_doi 10.1039/c9cc09817h
_journal_volume 56
_journal_year 2020
_chemical_formula_moiety 'C18 H14 N4 O2, 0.5(N2 H4)'
_chemical_formula_sum 'C18 H16 N5 O2'
_chemical_formula_weight 334.36
_space_group_crystal_system monoclinic
_space_group_IT_number 15
_space_group_name_Hall '-C 2yc'
_space_group_name_H-M_alt 'C 1 2/c 1'
_atom_sites_solution_hydrogens mixed
_audit_creation_method SHELXL-2017/1
_audit_update_record
;
2019-10-30 deposited with the CCDC.	2020-02-05 downloaded from the CCDC.
;
_cell_angle_alpha 90
_cell_angle_beta 112.810(9)
_cell_angle_gamma 90
_cell_formula_units_Z 8
_cell_length_a 28.460(7)
_cell_length_b 4.9320(11)
_cell_length_c 24.318(6)
_cell_measurement_reflns_used 8541
_cell_measurement_temperature 100(2)
_cell_measurement_theta_max 33.60
_cell_measurement_theta_min 3.19
_cell_volume 3146.4(13)
_computing_cell_refinement 'Bruker SAINT'
_computing_data_collection 'Bruker APEX 2'
_computing_data_reduction 'Bruker SAINT'
_computing_structure_refinement 'SHELXL-2017 (Sheldrick, 2015)'
_computing_structure_solution 'SHELXT (Sheldrick, 2015)'
_diffrn_ambient_temperature 100(2)
_diffrn_measured_fraction_theta_full 0.971
_diffrn_measured_fraction_theta_max 0.971
_diffrn_measurement_device_type 'Bruker APEX II CCD diffractometer'
_diffrn_measurement_method '\p and \w rotation with narrow frames'
_diffrn_radiation_monochromator 'silicon 111'
_diffrn_radiation_source 'Advanced Light Source station 11.3.1'
_diffrn_radiation_type synchrotron
_diffrn_radiation_wavelength 0.7749
_diffrn_reflns_av_R_equivalents 0.0432
_diffrn_reflns_av_unetI/netI 0.0574
_diffrn_reflns_Laue_measured_fraction_full 0.971
_diffrn_reflns_Laue_measured_fraction_max 0.971
_diffrn_reflns_limit_h_max 39
_diffrn_reflns_limit_h_min -39
_diffrn_reflns_limit_k_max 6
_diffrn_reflns_limit_k_min -6
_diffrn_reflns_limit_l_max 33
_diffrn_reflns_limit_l_min -30
_diffrn_reflns_number 10298
_diffrn_reflns_point_group_measured_fraction_full 0.971
_diffrn_reflns_point_group_measured_fraction_max 0.971
_diffrn_reflns_theta_full 32.555
_diffrn_reflns_theta_max 32.556
_diffrn_reflns_theta_min 3.193
_exptl_absorpt_coefficient_mu 0.116
_exptl_absorpt_correction_T_max 0.745
_exptl_absorpt_correction_T_min 0.634
_exptl_absorpt_correction_type multi-scan
_exptl_absorpt_process_details 'SADABS-2012/1 - Bruker AXS'
_exptl_crystal_colour colourless
_exptl_crystal_density_diffrn 1.412
_exptl_crystal_description needle
_exptl_crystal_F_000 1400
_exptl_crystal_size_max 0.180
_exptl_crystal_size_mid 0.030
_exptl_crystal_size_min 0.020
_refine_diff_density_max 0.353
_refine_diff_density_min -0.255
_refine_diff_density_rms 0.052
_refine_ls_extinction_method none
_refine_ls_goodness_of_fit_ref 1.035
_refine_ls_hydrogen_treatment mixed
_refine_ls_matrix_type full
_refine_ls_number_parameters 259
_refine_ls_number_reflns 4283
_refine_ls_number_restraints 10
_refine_ls_restrained_S_all 1.035
_refine_ls_R_factor_all 0.0618
_refine_ls_R_factor_gt 0.0514
_refine_ls_shift/su_max 0.001
_refine_ls_shift/su_mean 0.000
_refine_ls_structure_factor_coef Fsqd
_refine_ls_weighting_details 'w=1/[\s^2^(Fo^2^)+(0.0737P)^2^+1.8765P] where P=(Fo^2^+2Fc^2^)/3'
_refine_ls_weighting_scheme calc
_refine_ls_wR_factor_gt 0.1369
_refine_ls_wR_factor_ref 0.1454
_reflns_Friedel_coverage 0.000
_reflns_number_gt 3514
_reflns_number_total 4283
_reflns_threshold_expression 'I > 2\s(I)'
_cod_data_source_file c9cc09817h2.cif
_cod_data_source_block H4L_ibxx81_OR2
_cod_depositor_comments 'Adding full bibliography for 7126016--7126020.cif.'
_cod_original_sg_symbol_H-M 'C 2/c'
_cod_database_code 7126016
_shelx_shelxl_version_number 2017/1
_shelx_space_group_comment
;
The symmetry employed for this shelxl refinement is uniquely defined
by the following loop, which should always be used as a source of
symmetry information in preference to the above space-group names.
They are only intended as comments.
;
_shelx_estimated_absorpt_t_min 0.979
_shelx_estimated_absorpt_t_max 0.998

loop_
_space_group_symop_operation_xyz
'x, y, z'
'-x, y, -z+1/2'
'x+1/2, y+1/2, z'
'-x+1/2, y+1/2, -z+1/2'
'-x, -y, -z'
'x, -y, z-1/2'
'-x+1/2, -y+1/2, -z'
'x+1/2, -y+1/2, z-1/2'

loop_
_atom_site_label
_atom_site_type_symbol
_atom_site_fract_x
_atom_site_fract_y
_atom_site_fract_z
_atom_site_U_iso_or_equiv
_atom_site_adp_type
_atom_site_occupancy
_atom_site_site_symmetry_order
_atom_site_calc_flag
_atom_site_refinement_flags_posn
_atom_site_refinement_flags_adp
_atom_site_refinement_flags_occupancy
_atom_site_disorder_assembly
_atom_site_disorder_group
O1 O 0.06396(4) 1.0861(2) 0.34095(5) 0.0358(3) Uani 1 1 d . . . . .
H1 H 0.0490(8) 1.239(5) 0.3133(10) 0.054 Uiso 1 1 d . U . . .
O2 O 0.04653(4) -0.4199(2) 0.65396(5) 0.0331(3) Uani 1 1 d . . . . .
H2 H 0.0354(8) -0.286(5) 0.6233(9) 0.050 Uiso 1 1 d . U . . .
N1 N 0.06497(4) 0.7592(2) 0.42952(5) 0.0236(2) Uani 1 1 d . . . . .
H1N H 0.0427(7) 0.880(4) 0.4070(8) 0.035 Uiso 1 1 d . U . . .
N2 N 0.05023(4) 0.5929(2) 0.46421(4) 0.0229(2) Uani 1 1 d . . . . .
N3 N 0.04644(4) 0.1764(2) 0.54563(5) 0.0217(2) Uani 1 1 d . . . . .
H3N H 0.0172(7) 0.266(4) 0.5331(8) 0.032 Uiso 1 1 d . U . . .
N4 N 0.05544(4) -0.0218(2) 0.58682(5) 0.0220(2) Uani 1 1 d . . . . .
C1 C 0.11574(5) 1.0613(3) 0.36126(6) 0.0270(3) Uani 1 1 d . . . . .
C2 C 0.14400(6) 1.2224(3) 0.33764(7) 0.0315(3) Uani 1 1 d . . . . .
H2A H 0.127013 1.350459 0.307217 0.038 Uiso 1 1 calc R U . . .
C3 C 0.19630(6) 1.1964(3) 0.35826(7) 0.0330(3) Uani 1 1 d . . . . .
H3 H 0.215157 1.308545 0.342429 0.040 Uiso 1 1 calc R U . . .
C4 C 0.22156(6) 1.0063(3) 0.40222(7) 0.0337(3) Uani 1 1 d . . . . .
H4 H 0.257522 0.986831 0.416120 0.040 Uiso 1 1 calc R U . . .
C5 C 0.19362(5) 0.8453(3) 0.42551(6) 0.0283(3) Uani 1 1 d . . . . .
H5 H 0.210882 0.714660 0.455175 0.034 Uiso 1 1 calc R U . . .
C6 C 0.14052(5) 0.8711(3) 0.40629(6) 0.0232(3) Uani 1 1 d . . . . .
C7 C 0.11362(5) 0.7084(3) 0.43550(5) 0.0214(2) Uani 1 1 d . . . . .
C8 C 0.13096(5) 0.4941(3) 0.47577(5) 0.0217(2) Uani 1 1 d . . . . .
H8 H 0.163406 0.408958 0.488995 0.026 Uiso 1 1 calc R U . . .
C9 C 0.09047(4) 0.4311(2) 0.49255(5) 0.0195(2) Uani 1 1 d . . . . .
C10 C 0.08881(4) 0.2256(2) 0.53480(5) 0.0192(2) Uani 1 1 d . . . . .
C11 C 0.12685(4) 0.0512(2) 0.56998(5) 0.0203(2) Uani 1 1 d . . . . .
H11 H 0.160728 0.037422 0.571843 0.024 Uiso 1 1 calc R U . . .
C12 C 0.10431(4) -0.1008(2) 0.60231(5) 0.0196(2) Uani 1 1 d . . . . .
C13 C 0.12686(5) -0.3133(3) 0.64702(5) 0.0206(2) Uani 1 1 d . . . . .
C14 C 0.17914(5) -0.3705(3) 0.66756(6) 0.0241(3) Uani 1 1 d . . . . .
H14 H 0.199872 -0.268833 0.652468 0.029 Uiso 1 1 calc R U . . .
C15 C 0.20132(5) -0.5725(3) 0.70950(6) 0.0264(3) Uani 1 1 d . . . . .
H15 H 0.236823 -0.607794 0.722804 0.032 Uiso 1 1 calc R U . . .
C16 C 0.17139(5) -0.7224(3) 0.73187(6) 0.0263(3) Uani 1 1 d . . . . .
H16 H 0.186440 -0.860337 0.760608 0.032 Uiso 1 1 calc R U . . .
C17 C 0.11970(5) -0.6712(3) 0.71235(6) 0.0264(3) Uani 1 1 d . . . . .
H17 H 0.099268 -0.776030 0.727352 0.032 Uiso 1 1 calc R U . . .
C18 C 0.09738(5) -0.4668(3) 0.67080(5) 0.0236(3) Uani 1 1 d . . . . .
N5 N 0.01315(15) 1.5483(7) 0.28310(13) 0.0373(8) Uani 0.5 1 d D U P A 1
H5A H 0.035(3) 1.701(11) 0.289(3) 0.056 Uiso 0.5 1 d D U P B 1
H5B H -0.0029(16) 1.530(9) 0.3090(17) 0.056 Uiso 0.5 1 d D U P C 1
N6 N 0.02649(11) 1.5048(6) 0.26580(16) 0.0388(6) Uani 0.5 1 d D U P D 2
H6A H 0.030(4) 1.656(11) 0.292(4) 0.058 Uiso 0.5 1 d D U P E 2
H6B H 0.0321(18) 1.538(10) 0.2296(14) 0.058 Uiso 0.5 1 d D U P F 2

loop_
_atom_site_aniso_label
_atom_site_aniso_U_11
_atom_site_aniso_U_22
_atom_site_aniso_U_33
_atom_site_aniso_U_23
_atom_site_aniso_U_13
_atom_site_aniso_U_12
O1 0.0334(5) 0.0407(6) 0.0358(6) 0.0182(5) 0.0163(4) 0.0136(5)
O2 0.0227(5) 0.0467(7) 0.0294(5) 0.0127(5) 0.0095(4) 0.0034(4)
N1 0.0238(5) 0.0260(6) 0.0198(5) 0.0027(4) 0.0073(4) 0.0067(4)
N2 0.0234(5) 0.0236(6) 0.0188(5) 0.0023(4) 0.0051(4) 0.0052(4)
N3 0.0194(5) 0.0238(6) 0.0200(5) -0.0004(4) 0.0057(4) 0.0007(4)
N4 0.0199(5) 0.0231(5) 0.0203(5) -0.0005(4) 0.0048(4) 0.0018(4)
C1 0.0337(7) 0.0251(7) 0.0263(6) 0.0015(5) 0.0159(5) 0.0040(5)
C2 0.0442(8) 0.0258(7) 0.0309(7) 0.0026(5) 0.0216(6) 0.0019(6)
C3 0.0418(8) 0.0305(7) 0.0336(7) -0.0050(6) 0.0222(6) -0.0083(6)
C4 0.0316(7) 0.0375(8) 0.0339(7) -0.0039(6) 0.0149(6) -0.0065(6)
C5 0.0279(6) 0.0302(7) 0.0267(6) -0.0004(5) 0.0105(5) -0.0013(5)
C6 0.0281(6) 0.0214(6) 0.0224(6) -0.0019(4) 0.0124(5) 0.0011(5)
C7 0.0225(6) 0.0210(6) 0.0205(5) -0.0005(4) 0.0083(4) 0.0029(4)
C8 0.0210(5) 0.0206(6) 0.0226(6) -0.0001(4) 0.0075(4) 0.0034(4)
C9 0.0188(5) 0.0193(6) 0.0178(5) -0.0019(4) 0.0043(4) 0.0017(4)
C10 0.0190(5) 0.0190(6) 0.0168(5) -0.0026(4) 0.0039(4) 0.0003(4)
C11 0.0187(5) 0.0187(6) 0.0207(5) -0.0008(4) 0.0048(4) 0.0018(4)
C12 0.0192(5) 0.0181(6) 0.0181(5) -0.0018(4) 0.0036(4) 0.0014(4)
C13 0.0215(5) 0.0180(6) 0.0178(5) -0.0021(4) 0.0029(4) 0.0002(4)
C14 0.0221(6) 0.0200(6) 0.0254(6) 0.0004(5) 0.0041(4) -0.0006(4)
C15 0.0235(6) 0.0215(6) 0.0272(6) -0.0001(5) 0.0022(5) 0.0031(5)
C16 0.0309(6) 0.0208(6) 0.0212(6) 0.0009(5) 0.0034(5) 0.0029(5)
C17 0.0297(6) 0.0256(7) 0.0211(6) 0.0025(5) 0.0069(5) -0.0005(5)
C18 0.0228(6) 0.0257(6) 0.0191(5) -0.0003(4) 0.0045(4) -0.0001(5)
N5 0.063(2) 0.0373(17) 0.0288(15) -0.0038(11) 0.0365(16) -0.0035(13)
N6 0.0335(15) 0.0322(16) 0.0402(17) 0.0066(13) 0.0027(13) -0.0028(11)

loop_
_atom_type_symbol
_atom_type_description
_atom_type_scat_dispersion_real
_atom_type_scat_dispersion_imag
_atom_type_scat_source
C C 0.0040 0.0020 'XDISP Program in WinGX L.J. Farrugia, J.Appl.Cryst. 2012,45,849-854'
H H 0.0000 0.0000 'XDISP Program in WinGX L.J. Farrugia, J.Appl.Cryst. 2012,45,849-854'
N N 0.0076 0.0040 'XDISP Program in WinGX L.J. Farrugia, J.Appl.Cryst. 2012,45,849-854'
O O 0.0132 0.0074 'XDISP Program in WinGX L.J. Farrugia, J.Appl.Cryst. 2012,45,849-854'

loop_
_geom_angle_atom_site_label_1
_geom_angle_atom_site_label_2
_geom_angle_atom_site_label_3
_geom_angle
_geom_angle_site_symmetry_1
_geom_angle_site_symmetry_3
_geom_angle_publ_flag
C1 O1 H1 115.6(13) . . ?
C18 O2 H2 110.2(13) . . ?
N2 N1 C7 111.74(10) . . ?
N2 N1 H1N 118.2(12) . . ?
C7 N1 H1N 130.1(12) . . ?
C9 N2 N1 105.69(10) . . ?
N4 N3 C10 110.33(10) . . ?
N4 N3 H3N 119.8(12) . . ?
C10 N3 H3N 129.4(12) . . ?
C12 N4 N3 107.11(10) . . ?
O1 C1 C2 120.72(13) . . ?
O1 C1 C6 119.10(12) . . ?
C2 C1 C6 120.19(13) . . ?
C3 C2 C1 120.50(14) . . ?
C3 C2 H2A 119.8 . . ?
C1 C2 H2A 119.8 . . ?
C2 C3 C4 120.28(13) . . ?
C2 C3 H3 119.9 . . ?
C4 C3 H3 119.9 . . ?
C5 C4 C3 119.33(14) . . ?
C5 C4 H4 120.3 . . ?
C3 C4 H4 120.3 . . ?
C4 C5 C6 121.65(14) . . ?
C4 C5 H5 119.2 . . ?
C6 C5 H5 119.2 . . ?
C5 C6 C1 118.03(12) . . ?
C5 C6 C7 119.02(12) . . ?
C1 C6 C7 122.90(12) . . ?
N1 C7 C8 106.47(11) . . ?
N1 C7 C6 123.25(11) . . ?
C8 C7 C6 130.17(12) . . ?
C7 C8 C9 105.44(11) . . ?
C7 C8 H8 127.3 . . ?
C9 C8 H8 127.3 . . ?
N2 C9 C8 110.65(11) . . ?
N2 C9 C10 121.31(11) . . ?
C8 C9 C10 128.03(11) . . ?
N3 C10 C11 108.07(11) . . ?
N3 C10 C9 122.51(11) . . ?
C11 C10 C9 129.42(11) . . ?
C10 C11 C12 105.00(11) . . ?
C10 C11 H11 127.5 . . ?
C12 C11 H11 127.5 . . ?
N4 C12 C11 109.49(11) . . ?
N4 C12 C13 121.36(11) . . ?
C11 C12 C13 129.15(11) . . ?
C14 C13 C18 117.62(12) . . ?
C14 C13 C12 120.45(11) . . ?
C18 C13 C12 121.93(11) . . ?
C15 C14 C13 121.54(13) . . ?
C15 C14 H14 119.2 . . ?
C13 C14 H14 119.2 . . ?
C16 C15 C14 119.74(12) . . ?
C16 C15 H15 120.1 . . ?
C14 C15 H15 120.1 . . ?
C17 C16 C15 120.07(12) . . ?
C17 C16 H16 120.0 . . ?
C15 C16 H16 120.0 . . ?
C16 C17 C18 120.39(13) . . ?
C16 C17 H17 119.8 . . ?
C18 C17 H17 119.8 . . ?
O2 C18 C17 118.23(12) . . ?
O2 C18 C13 121.15(12) . . ?
C17 C18 C13 120.62(12) . . ?
N5 N5 H5A 100(5) 2 . ?
N5 N5 H5B 125(3) 2 . ?
H5A N5 H5B 117(4) . . ?
N6 N6 H6A 100(6) 2 . ?
N6 N6 H6B 91(3) 2 . ?
H6A N6 H6B 118(5) . . ?

loop_
_geom_bond_atom_site_label_1
_geom_bond_atom_site_label_2
_geom_bond_distance
_geom_bond_site_symmetry_2
_geom_bond_publ_flag
O1 C1 1.3660(17) . ?
O1 H1 0.99(2) . ?
O2 C18 1.3622(16) . ?
O2 H2 0.95(2) . ?
N1 N2 1.3547(16) . ?
N1 C7 1.3584(16) . ?
N1 H1N 0.89(2) . ?
N2 C9 1.3459(15) . ?
N3 N4 1.3508(15) . ?
N3 C10 1.3522(16) . ?
N3 H3N 0.886(19) . ?
N4 C12 1.3500(15) . ?
C1 C2 1.402(2) . ?
C1 C6 1.4062(19) . ?
C2 C3 1.380(2) . ?
C2 H2A 0.9500 . ?
C3 C4 1.394(2) . ?
C3 H3 0.9500 . ?
C4 C5 1.390(2) . ?
C4 H4 0.9500 . ?
C5 C6 1.4037(19) . ?
C5 H5 0.9500 . ?
C6 C7 1.4684(18) . ?
C7 C8 1.3944(17) . ?
C8 C9 1.3983(17) . ?
C8 H8 0.9500 . ?
C9 C10 1.4571(17) . ?
C10 C11 1.3876(16) . ?
C11 C12 1.4080(17) . ?
C11 H11 0.9500 . ?
C12 C13 1.4668(17) . ?
C13 C14 1.4023(17) . ?
C13 C18 1.4099(18) . ?
C14 C15 1.3898(18) . ?
C14 H14 0.9500 . ?
C15 C16 1.388(2) . ?
C15 H15 0.9500 . ?
C16 C17 1.3827(19) . ?
C16 H16 0.9500 . ?
C17 C18 1.3942(18) . ?
C17 H17 0.9500 . ?
N5 N5 1.489(6) 2 ?
N5 H5A 0.95(2) . ?
N5 H5B 0.913(19) . ?
N6 N6 1.402(6) 2 ?
N6 H6A 0.96(2) . ?
N6 H6B 0.969(19) . ?

loop_
_geom_hbond_atom_site_label_D
_geom_hbond_atom_site_label_H
_geom_hbond_atom_site_label_A
_geom_hbond_distance_DH
_geom_hbond_distance_HA
_geom_hbond_distance_DA
_geom_hbond_angle_DHA
_geom_hbond_site_symmetry_A
_geom_hbond_publ_flag
O1 H1 N5 0.99(2) 1.82(2) 2.773(4) 159.4(19) . yes
O1 H1 N6 0.99(2) 1.70(2) 2.689(3) 177(2) . yes
O2 H2 N4 0.95(2) 1.79(2) 2.6280(16) 145.0(18) . yes
N1 H1N O1 0.89(2) 2.175(19) 2.6814(16) 115.7(15) . yes
N3 H3N N2 0.886(19) 2.065(19) 2.9001(17) 156.7(16) 5_566 yes
N5 H5B O2 0.913(19) 1.88(2) 2.765(3) 164(4) 5_566 yes
N5 H5A O1 0.95(2) 2.26(3) 3.087(4) 146(4) 1_565 yes
N6 H6B O2 0.969(19) 2.12(3) 3.017(4) 154(4) 6_565 yes
N6 H6A O1 0.96(2) 2.45(3) 3.344(4) 156(5) 1_565 yes
